data_7015844
loop_
_publ_author_name
'Jiang, Jie'
'Jiang, Huie'
'Tang, Xiaoliang'
'Yang, Lizi'
'Dou, Wei'
'Liu, Weisheng'
'Fang, Ran'
'Liu, Wei'

_publ_section_title
;
 An efficient sensor for Zn(2+) and Cu(2+) based on different binding
 modes.
;
_journal_issue 24
_journal_name_full 'Dalton transactions (Cambridge, England : 2003)'
_journal_page_first 6367
_journal_page_last 6370
_journal_paper_doi 10.1039/c1dt10144g
_journal_volume 40
_journal_year 2011
_chemical_formula_moiety 'C26 H26 N6 O2'
_chemical_formula_sum 'C26 H26 N6 O2'
_chemical_formula_weight 454.53
_chemical_name_systematic
;
?
;
_space_group_IT_number 2
_symmetry_cell_setting triclinic
_symmetry_space_group_name_Hall '-P 1'
_symmetry_space_group_name_H-M 'P -1'
_atom_sites_solution_hydrogens geom
_atom_sites_solution_primary direct
_atom_sites_solution_secondary difmap
_audit_creation_method SHELXL-97
_cell_angle_alpha 67.8820(10)
_cell_angle_beta 79.7560(10)
_cell_angle_gamma 65.5930(10)
_cell_formula_units_Z 1
_cell_length_a 8.1803(11)
_cell_length_b 8.7060(11)
_cell_length_c 9.7467(13)
_cell_measurement_reflns_used 2113
_cell_measurement_temperature 296(2)
_cell_measurement_theta_max 27.58
_cell_measurement_theta_min 2.26
_cell_volume 585.38(13)
_computing_cell_refinement 'Bruker SMART'
_computing_data_collection 'Bruker SMART'
_computing_data_reduction 'Bruker SAINT'
_computing_molecular_graphics 'Bruker SHELXTL'
_computing_publication_material 'Bruker SHELXTL'
_computing_structure_refinement 'SHELXL-97 (Sheldrick, 1997)'
_computing_structure_solution 'SHELXS-97 (Sheldrick, 1990)'
_diffrn_ambient_temperature 296(2)
_diffrn_measured_fraction_theta_full 0.985
_diffrn_measured_fraction_theta_max 0.985
_diffrn_measurement_device_type 'CCD area detector'
_diffrn_measurement_method 'phi and omega scans'
_diffrn_radiation_monochromator graphite
_diffrn_radiation_source 'fine-focus sealed tube'
_diffrn_radiation_type MoK\a
_diffrn_radiation_wavelength 0.71073
_diffrn_reflns_av_R_equivalents 0.0156
_diffrn_reflns_av_sigmaI/netI 0.0213
_diffrn_reflns_limit_h_max 9
_diffrn_reflns_limit_h_min -9
_diffrn_reflns_limit_k_max 10
_diffrn_reflns_limit_k_min -10
_diffrn_reflns_limit_l_max 11
_diffrn_reflns_limit_l_min -10
_diffrn_reflns_number 4305
_diffrn_reflns_theta_full 25.50
_diffrn_reflns_theta_max 25.50
_diffrn_reflns_theta_min 2.26
_exptl_absorpt_coefficient_mu 0.085
_exptl_absorpt_correction_T_max 0.981
_exptl_absorpt_correction_T_min 0.978
_exptl_absorpt_correction_type multi-scan
_exptl_absorpt_process_details SADABS
_exptl_crystal_colour colorless
_exptl_crystal_density_diffrn 1.289
_exptl_crystal_density_method 'not measured'
_exptl_crystal_description block
_exptl_crystal_F_000 240
_exptl_crystal_size_max 0.26
_exptl_crystal_size_mid 0.24
_exptl_crystal_size_min 0.22
_refine_diff_density_max 0.191
_refine_diff_density_min -0.144
_refine_diff_density_rms 0.031
_refine_ls_extinction_coef 0.085(7)
_refine_ls_extinction_expression Fc^*^=kFc[1+0.001xFc^2^\l^3^/sin(2\q)]^-1/4^
_refine_ls_extinction_method SHELXL
_refine_ls_goodness_of_fit_ref 1.029
_refine_ls_hydrogen_treatment constr
_refine_ls_matrix_type full
_refine_ls_number_parameters 155
_refine_ls_number_reflns 2142
_refine_ls_number_restraints 0
_refine_ls_restrained_S_all 1.029
_refine_ls_R_factor_all 0.0434
_refine_ls_R_factor_gt 0.0365
_refine_ls_shift/su_max 0.000
_refine_ls_shift/su_mean 0.000
_refine_ls_structure_factor_coef Fsqd
_refine_ls_weighting_details 'calc w=1/[\s^2^(Fo^2^)+(0.0477P)^2^+0.1055P] where P=(Fo^2^+2Fc^2^)/3'
_refine_ls_weighting_scheme calc
_refine_ls_wR_factor_gt 0.0923
_refine_ls_wR_factor_ref 0.0979
_reflns_number_gt 1820
_reflns_number_total 2142
_reflns_threshold_expression >2sigma(I)
_cod_data_source_file c1dt10144g.txt
_cod_data_source_block p-1_QA
_cod_depositor_comments
;
The following automatic conversions were performed:
'_symmetry_cell_setting' value 'Triclinic' changed to 'triclinic'
according to '/home/saulius/struct/CIF-dictionaries/cif_core.dic'
dictionary named 'cif_core.dic' version 2.4.1 from 2010-06-29.

Automatic conversion script
Id: cif_fix_enum 1555 2011-01-17 13:19:09Z saulius 
;
_cod_original_sg_symbol_H-M P-1
_cod_database_code 7015844

loop_
_symmetry_equiv_pos_as_xyz
'x, y, z'
'-x, -y, -z'

loop_
_atom_site_label
_atom_site_type_symbol
_atom_site_fract_x
_atom_site_fract_y
_atom_site_fract_z
_atom_site_U_iso_or_equiv
_atom_site_adp_type
_atom_site_occupancy
_atom_site_symmetry_multiplicity
_atom_site_calc_flag
_atom_site_refinement_flags
_atom_site_disorder_assembly
_atom_site_disorder_group
C1 C 0.0948(2) 0.2539(2) 0.40855(18) 0.0611(4) Uani 1 1 d . . .
H1 H 0.2032 0.1582 0.4104 0.073 Uiso 1 1 calc R . .
C2 C -0.0209(3) 0.2357(3) 0.53265(18) 0.0709(5) Uani 1 1 d . . .
H2A H 0.0101 0.1302 0.6138 0.085 Uiso 1 1 calc R . .
C3 C -0.1782(3) 0.3735(3) 0.53284(17) 0.0655(5) Uani 1 1 d . . .
H3 H -0.2555 0.3639 0.6153 0.079 Uiso 1 1 calc R . .
C4 C -0.2260(2) 0.5320(2) 0.40853(15) 0.0501(4) Uani 1 1 d . . .
C5 C -0.3885(2) 0.6809(3) 0.39691(19) 0.0611(5) Uani 1 1 d . . .
H5 H -0.4705 0.6805 0.4764 0.073 Uiso 1 1 calc R . .
C6 C -0.4263(2) 0.8250(2) 0.2703(2) 0.0605(4) Uani 1 1 d . . .
H6 H -0.5356 0.9211 0.2635 0.073 Uiso 1 1 calc R . .
C7 C -0.30363(18) 0.83230(19) 0.14895(17) 0.0489(4) Uani 1 1 d . . .
H7 H -0.3326 0.9321 0.0630 0.059 Uiso 1 1 calc R . .
C8 C -0.14120(16) 0.69197(18) 0.15752(14) 0.0386(3) Uani 1 1 d . . .
C9 C -0.10039(17) 0.53659(18) 0.28781(14) 0.0404(3) Uani 1 1 d . . .
C10 C 0.00857(16) 0.82136(16) -0.07567(14) 0.0387(3) Uani 1 1 d . . .
C11 C 0.19126(16) 0.77211(17) -0.15355(14) 0.0389(3) Uani 1 1 d . . .
H11A H 0.1805 0.7516 -0.2421 0.047 Uiso 1 1 calc R . .
H11B H 0.2293 0.8722 -0.1841 0.047 Uiso 1 1 calc R . .
C12 C 0.40333(17) 0.65351(17) 0.04024(14) 0.0395(3) Uani 1 1 d . . .
H12A H 0.3071 0.7178 0.0960 0.047 Uiso 1 1 calc R . .
H12B H 0.4693 0.7291 -0.0157 0.047 Uiso 1 1 calc R . .
C13 C 0.47282(16) 0.51814(17) -0.14537(13) 0.0380(3) Uani 1 1 d . . .
H13A H 0.5393 0.5926 -0.2032 0.046 Uiso 1 1 calc R . .
H13B H 0.4235 0.4912 -0.2130 0.046 Uiso 1 1 calc R . .
N1 N 0.05958(15) 0.39815(15) 0.28926(13) 0.0472(3) Uani 1 1 d . . .
N2 N -0.00613(14) 0.68818(14) 0.04754(12) 0.0407(3) Uani 1 1 d . . .
H2 H 0.0806 0.5857 0.0603 0.049 Uiso 1 1 calc R . .
N3 N 0.32787(13) 0.61358(13) -0.06138(11) 0.0338(3) Uani 1 1 d . . .
O1 O -0.11044(13) 0.96841(13) -0.12433(12) 0.0585(3) Uani 1 1 d . . .

loop_
_atom_site_aniso_label
_atom_site_aniso_U_11
_atom_site_aniso_U_22
_atom_site_aniso_U_33
_atom_site_aniso_U_23
_atom_site_aniso_U_13
_atom_site_aniso_U_12
C1 0.0662(10) 0.0523(9) 0.0536(9) 0.0010(8) -0.0185(8) -0.0220(8)
C2 0.0873(13) 0.0776(13) 0.0445(9) 0.0070(8) -0.0172(9) -0.0468(11)
C3 0.0775(12) 0.0973(14) 0.0360(8) -0.0128(9) 0.0018(8) -0.0569(11)
C4 0.0538(9) 0.0716(10) 0.0413(8) -0.0225(7) 0.0027(6) -0.0377(8)
C5 0.0536(9) 0.0891(13) 0.0579(10) -0.0411(10) 0.0176(8) -0.0365(9)
C6 0.0410(8) 0.0684(11) 0.0801(12) -0.0432(10) 0.0108(8) -0.0172(7)
C7 0.0384(7) 0.0434(8) 0.0604(9) -0.0188(7) 0.0008(6) -0.0111(6)
C8 0.0345(6) 0.0401(7) 0.0427(7) -0.0150(6) 0.0007(5) -0.0154(6)
C9 0.0410(7) 0.0461(8) 0.0393(7) -0.0135(6) -0.0024(5) -0.0217(6)
C10 0.0357(7) 0.0317(7) 0.0391(7) -0.0058(6) -0.0065(5) -0.0070(6)
C11 0.0368(7) 0.0352(7) 0.0345(7) -0.0038(5) -0.0044(5) -0.0100(6)
C12 0.0382(7) 0.0370(7) 0.0405(7) -0.0179(6) -0.0033(5) -0.0065(5)
C13 0.0365(7) 0.0430(7) 0.0326(6) -0.0163(6) -0.0016(5) -0.0099(6)
N1 0.0470(7) 0.0428(7) 0.0440(7) -0.0050(5) -0.0085(5) -0.0155(5)
N2 0.0330(6) 0.0312(6) 0.0435(6) -0.0066(5) 0.0009(5) -0.0049(4)
N3 0.0307(5) 0.0329(6) 0.0313(5) -0.0093(4) -0.0038(4) -0.0062(4)
O1 0.0445(6) 0.0393(6) 0.0582(6) -0.0001(5) -0.0038(5) 0.0020(5)

loop_
_atom_type_symbol
_atom_type_description
_atom_type_scat_dispersion_real
_atom_type_scat_dispersion_imag
_atom_type_scat_source
C C 0.0033 0.0016 'International Tables Vol C Tables 4.2.6.8 and 6.1.1.4'
H H 0.0000 0.0000 'International Tables Vol C Tables 4.2.6.8 and 6.1.1.4'
N N 0.0061 0.0033 'International Tables Vol C Tables 4.2.6.8 and 6.1.1.4'
O O 0.0106 0.0060 'International Tables Vol C Tables 4.2.6.8 and 6.1.1.4'

loop_
_geom_angle_atom_site_label_1
_geom_angle_atom_site_label_2
_geom_angle_atom_site_label_3
_geom_angle
_geom_angle_site_symmetry_1
_geom_angle_site_symmetry_3
_geom_angle_publ_flag
N1 C1 C2 124.03(16) . . ?
N1 C1 H1 118.0 . . ?
C2 C1 H1 118.0 . . ?
C3 C2 C1 118.97(16) . . ?
C3 C2 H2A 120.5 . . ?
C1 C2 H2A 120.5 . . ?
C2 C3 C4 120.29(15) . . ?
C2 C3 H3 119.9 . . ?
C4 C3 H3 119.9 . . ?
C5 C4 C3 124.45(15) . . ?
C5 C4 C9 119.14(14) . . ?
C3 C4 C9 116.41(15) . . ?
C6 C5 C4 120.33(14) . . ?
C6 C5 H5 119.8 . . ?
C4 C5 H5 119.8 . . ?
C5 C6 C7 121.47(15) . . ?
C5 C6 H6 119.3 . . ?
C7 C6 H6 119.3 . . ?
C8 C7 C6 119.98(14) . . ?
C8 C7 H7 120.0 . . ?
C6 C7 H7 120.0 . . ?
C7 C8 N2 124.97(13) . . ?
C7 C8 C9 119.64(12) . . ?
N2 C8 C9 115.39(11) . . ?
N1 C9 C4 123.03(13) . . ?
N1 C9 C8 117.58(12) . . ?
C4 C9 C8 119.39(13) . . ?
O1 C10 N2 125.12(12) . . ?
O1 C10 C11 121.38(12) . . ?
N2 C10 C11 113.50(10) . . ?
N3 C11 C10 113.15(10) . . ?
N3 C11 H11A 108.9 . . ?
C10 C11 H11A 108.9 . . ?
N3 C11 H11B 108.9 . . ?
C10 C11 H11B 108.9 . . ?
H11A C11 H11B 107.8 . . ?
N3 C12 C13 109.97(10) . 2_665 ?
N3 C12 H12A 109.7 . . ?
C13 C12 H12A 109.7 2_665 . ?
N3 C12 H12B 109.7 . . ?
C13 C12 H12B 109.7 2_665 . ?
H12A C12 H12B 108.2 . . ?
N3 C13 C12 109.49(10) . 2_665 ?
N3 C13 H13A 109.8 . . ?
C12 C13 H13A 109.8 2_665 . ?
N3 C13 H13B 109.8 . . ?
C12 C13 H13B 109.8 2_665 . ?
H13A C13 H13B 108.2 . . ?
C1 N1 C9 117.26(13) . . ?
C10 N2 C8 129.57(11) . . ?
C10 N2 H2 115.2 . . ?
C8 N2 H2 115.2 . . ?
C11 N3 C13 113.63(10) . . ?
C11 N3 C12 112.33(10) . . ?
C13 N3 C12 109.42(9) . . ?

loop_
_geom_bond_atom_site_label_1
_geom_bond_atom_site_label_2
_geom_bond_distance
_geom_bond_site_symmetry_2
_geom_bond_publ_flag
C1 N1 1.3162(18) . ?
C1 C2 1.399(2) . ?
C1 H1 0.9300 . ?
C2 C3 1.349(3) . ?
C2 H2A 0.9300 . ?
C3 C4 1.410(2) . ?
C3 H3 0.9300 . ?
C4 C5 1.406(2) . ?
C4 C9 1.4179(19) . ?
C5 C6 1.357(2) . ?
C5 H5 0.9300 . ?
C6 C7 1.408(2) . ?
C6 H6 0.9300 . ?
C7 C8 1.3734(18) . ?
C7 H7 0.9300 . ?
C8 N2 1.3951(16) . ?
C8 C9 1.4275(19) . ?
C9 N1 1.3622(18) . ?
C10 O1 1.2201(15) . ?
C10 N2 1.3477(16) . ?
C10 C11 1.5184(18) . ?
C11 N3 1.4524(15) . ?
C11 H11A 0.9700 . ?
C11 H11B 0.9700 . ?
C12 N3 1.4618(16) . ?
C12 C13 1.5082(17) 2_665 ?
C12 H12A 0.9700 . ?
C12 H12B 0.9700 . ?
C13 N3 1.4558(15) . ?
C13 C12 1.5082(17) 2_665 ?
C13 H13A 0.9700 . ?
C13 H13B 0.9700 . ?
N2 H2 0.8600 . ?

loop_
_geom_torsion_atom_site_label_1
_geom_torsion_atom_site_label_2
_geom_torsion_atom_site_label_3
_geom_torsion_atom_site_label_4
_geom_torsion
_geom_torsion_site_symmetry_1
_geom_torsion_site_symmetry_2
_geom_torsion_site_symmetry_3
_geom_torsion_site_symmetry_4
_geom_torsion_publ_flag
N1 C1 C2 C3 -0.6(3) . . . . ?
C1 C2 C3 C4 1.1(2) . . . . ?
C2 C3 C4 C5 178.42(15) . . . . ?
C2 C3 C4 C9 -0.5(2) . . . . ?
C3 C4 C5 C6 -177.22(14) . . . . ?
C9 C4 C5 C6 1.6(2) . . . . ?
C4 C5 C6 C7 -1.6(2) . . . . ?
C5 C6 C7 C8 -0.4(2) . . . . ?
C6 C7 C8 N2 -176.68(13) . . . . ?
C6 C7 C8 C9 2.2(2) . . . . ?
C5 C4 C9 N1 -179.60(12) . . . . ?
C3 C4 C9 N1 -0.6(2) . . . . ?
C5 C4 C9 C8 0.17(19) . . . . ?
C3 C4 C9 C8 179.13(12) . . . . ?
C7 C8 C9 N1 177.70(12) . . . . ?
N2 C8 C9 N1 -3.32(17) . . . . ?
C7 C8 C9 C4 -2.09(19) . . . . ?
N2 C8 C9 C4 176.90(11) . . . . ?
O1 C10 C11 N3 164.75(12) . . . . ?
N2 C10 C11 N3 -15.83(16) . . . . ?
C2 C1 N1 C9 -0.5(2) . . . . ?
C4 C9 N1 C1 1.1(2) . . . . ?
C8 C9 N1 C1 -178.67(12) . . . . ?
O1 C10 N2 C8 -10.9(2) . . . . ?
C11 C10 N2 C8 169.71(12) . . . . ?
C7 C8 N2 C10 10.4(2) . . . . ?
C9 C8 N2 C10 -168.57(12) . . . . ?
C10 C11 N3 C13 153.76(11) . . . . ?
C10 C11 N3 C12 -81.35(13) . . . . ?
C12 C13 N3 C11 -174.15(10) 2_665 . . . ?
C12 C13 N3 C12 59.41(14) 2_665 . . . ?
C13 C12 N3 C11 173.13(10) 2_665 . . . ?
C13 C12 N3 C13 -59.70(14) 2_665 . . . ?
